data_9014217
loop_
_publ_author_name
'Zema, M.'
'Ventruti, G.'
'Lacalamita, M.'
'Scordari, F.'

_publ_section_title
;
 Kinetics of Fe-oxidation/deprotonation process in Fe-rich phlogopite
 under isothermal conditions
 Sample: SA1_9
;
_journal_name_full 'American Mineralogist'
_journal_page_first 1458
_journal_page_last 1466
_journal_paper_doi 10.2138/am.2010.3523
_journal_volume 95
_journal_year 2010
_chemical_compound_source 'Mt. Vulture, Potenza, Italy'
_chemical_formula_sum 'Al1.37 Ba0.05 F0.16 Fe0.776 H1.34 K0.85 Mg2.224 Na0.07 O11.84 Si2.63'
_chemical_name_mineral Phlogopite
_space_group_IT_number 12
_symmetry_space_group_name_Hall '-C 2y'
_symmetry_space_group_name_H-M 'C 1 2/m 1'
_cell_angle_alpha 90
_cell_angle_beta 100.023
_cell_angle_gamma 90
_cell_formula_units_Z 2
_cell_length_a 5.3379
_cell_length_b 9.2414
_cell_length_c 10.2311
_cell_volume 496.994
_database_code_amcsd 0017712
_exptl_crystal_density_diffrn 2.965
_cod_original_formula_sum 'K.85 Na.07 Ba.05 (Mg2.224 Fe.776) (Si2.63 Al1.37) O11.84 F.16 H1.34'
_cod_database_code 9014217

loop_
_space_group_symop_operation_xyz
x,y,z
1/2+x,1/2+y,z
x,-y,z
1/2+x,1/2-y,z
-x,y,-z
1/2-x,1/2+y,-z
-x,-y,-z
1/2-x,1/2-y,-z

loop_
_atom_site_aniso_label
_atom_site_aniso_U_11
_atom_site_aniso_U_22
_atom_site_aniso_U_33
_atom_site_aniso_U_12
_atom_site_aniso_U_13
_atom_site_aniso_U_23
K 0.02920 0.02750 0.03400 0.00000 -0.00630 0.00000
Na 0.02920 0.02750 0.03400 0.00000 -0.00630 0.00000
Ba 0.02920 0.02750 0.03400 0.00000 -0.00630 0.00000
Mg1 0.00910 0.00760 0.01720 0.00000 -0.00450 0.00000
Fe1 0.00910 0.00760 0.01720 0.00000 -0.00450 0.00000
Mg2 0.00790 0.01250 0.01610 0.00000 -0.00210 0.00000
Fe2 0.00790 0.01250 0.01610 0.00000 -0.00210 0.00000
Si 0.01010 0.00890 0.01230 -0.00020 -0.00260 -0.00010
Al 0.01010 0.00890 0.01230 -0.00020 -0.00260 -0.00010
O1 0.01980 0.02390 0.01720 -0.00480 -0.00420 -0.00240
O2 0.02800 0.01340 0.01800 0.00000 -0.00140 0.00000
O3 0.01060 0.01260 0.01480 -0.00040 -0.00200 -0.00140
O-H4 0.01470 0.01140 0.01400 0.00000 -0.00290 0.00000
O4 0.01470 0.01140 0.01400 0.00000 -0.00290 0.00000
F4 0.01470 0.01140 0.01400 0.00000 -0.00290 0.00000

loop_
_atom_site_label
_atom_site_fract_x
_atom_site_fract_y
_atom_site_fract_z
_atom_site_occupancy
_atom_site_U_iso_or_equiv
_atom_site_type_symbol
_atom_site_attached_hydrogens
K 0.00000 0.50000 0.00000 0.85000 0.03020 K 0
Na 0.00000 0.50000 0.00000 0.07000 0.03020 Na 0
Ba 0.00000 0.50000 0.00000 0.05000 0.03020 Ba 0
Mg1 0.00000 0.00000 0.50000 0.75460 0.01100 Mg 0
Fe1 0.00000 0.00000 0.50000 0.24540 0.01100 Fe 0
Mg2 0.00000 0.33691 0.50000 0.73460 0.01220 Mg 0
Fe2 0.00000 0.33691 0.50000 0.26540 0.01220 Fe 0
Si 0.07481 0.16700 0.22560 0.65750 0.01030 Si 0
Al 0.07481 0.16700 0.22560 0.34250 0.01030 Al 0
O1 0.32930 0.22610 0.16840 1.00000 0.02020 O 0
O2 0.00710 0.00000 0.16920 1.00000 0.02020 O 0
O3 0.13070 0.16860 0.39230 1.00000 0.01270 O 0
O-H4 0.13230 0.50000 0.39840 0.67000 0.01320 O 1
O4 0.13230 0.50000 0.39840 0.25000 0.01320 O 0
F4 0.13230 0.50000 0.39840 0.08000 0.01320 F 0

loop_
_cod_changelog_entry_id
_cod_changelog_entry_author
_cod_changelog_entry_date
_cod_changelog_entry_text
1
;cod-tools version 3.8.0
Id: cif_guess_AMCSD_atom_types 9581 2023-05-17 12:35:41Z saulius
;
2023-05-21T08:54:48+03:00
;Derived atom types and hydrogen counts
from atom names that follow the AMCSD naming convention
(Wat == water, O-H == hydroxyl).
;

loop_
_cod_related_entry_id
_cod_related_entry_database
_cod_related_entry_code
1 AMCSD 0017712
